data_4334356
loop_
_publ_author_name
'Bernardo de Souza'
'Gabriel L. Kreft'
'Tiago Bortolotto'
'Hern\'an Terenzi'
'Adailton J. Bortoluzzi'
'Eduardo E. Castellano'
'Rosely A. Peralta'
'Josiel B. Domingos'
'Ademir Neves'

_publ_contact_author_address
;
    Depto. de Qu\'imica - UFSC
    88040 - 900 Florian\'opolis, SC
    Brazil
;
_publ_contact_author_email ademir@qmc.ufsc.br
_publ_contact_author_fax 55(48)37216888
_publ_contact_author_name 'Ademir Neves'
_publ_contact_author_phone 55(48)37216844
_publ_section_title
;
 Second-Coordination-Sphere Effects Increase the Catalytic Efficiency of
 an Extended Model for FeIIIMII Purple Acid Phosphatases
;
_journal_name_full 'Inorganic Chemistry'
_journal_page_first 3594
_journal_page_last 3596
_journal_paper_doi 10.1021/ic400025j
_journal_volume 52
_journal_year 2013
_chemical_formula_moiety 'C36 H38 Cu Fe N5 O5, 2(Cl O4), H2O'
_chemical_formula_sum 'C36 H40 Cl2 Cu Fe N5 O14'
_chemical_formula_weight 957.02
_chemical_name_systematic
;
 ?
;
_space_group_IT_number 14
_symmetry_cell_setting monoclinic
_symmetry_space_group_name_Hall '-P 2yn'
_symmetry_space_group_name_H-M 'P 1 21/n 1'
_atom_sites_solution_hydrogens geom
_atom_sites_solution_primary direct
_atom_sites_solution_secondary difmap
_audit_creation_method 'SHELXL97 and manual editing'
_cell_angle_alpha 90.00
_cell_angle_beta 101.503(3)
_cell_angle_gamma 90.00
_cell_formula_units_Z 4
_cell_length_a 10.6927(6)
_cell_length_b 20.5980(10)
_cell_length_c 18.6984(8)
_cell_measurement_temperature 296(2)
_cell_volume 4035.6(3)
_computing_structure_refinement 'SHELXL-97 (Sheldrick, 2008)'
_diffrn_ambient_temperature 296(2)
_diffrn_detector 'CCD plate'
_diffrn_detector_area_resol_mean 9
_diffrn_measured_fraction_theta_full 0.985
_diffrn_measured_fraction_theta_max 0.985
_diffrn_measurement_device '95mm CCD camera on \k-goniostat'
_diffrn_measurement_device_type KappaCCD
_diffrn_measurement_method 'CCD rotation images, thick slices'
_diffrn_radiation_monochromator graphite
_diffrn_radiation_probe x-ray
_diffrn_radiation_source 'fine-focus sealed tube'
_diffrn_radiation_type MoK\a
_diffrn_radiation_wavelength 0.71073
_diffrn_reflns_av_R_equivalents 0.0606
_diffrn_reflns_av_sigmaI/netI 0.0591
_diffrn_reflns_limit_h_max 11
_diffrn_reflns_limit_h_min -12
_diffrn_reflns_limit_k_max 22
_diffrn_reflns_limit_k_min -24
_diffrn_reflns_limit_l_max 22
_diffrn_reflns_limit_l_min -22
_diffrn_reflns_number 22932
_diffrn_reflns_theta_full 25.01
_diffrn_reflns_theta_max 25.01
_diffrn_reflns_theta_min 2.77
_exptl_absorpt_coefficient_mu 1.092
_exptl_absorpt_correction_T_max 0.9177
_exptl_absorpt_correction_T_min 0.8533
_exptl_absorpt_correction_type gaussian
_exptl_crystal_colour red
_exptl_crystal_density_diffrn 1.575
_exptl_crystal_description prism
_exptl_crystal_F_000 1968
_exptl_crystal_size_max 0.15
_exptl_crystal_size_mid 0.08
_exptl_crystal_size_min 0.08
_refine_diff_density_max 1.127
_refine_diff_density_min -1.075
_refine_diff_density_rms 0.100
_refine_ls_extinction_method none
_refine_ls_goodness_of_fit_ref 1.089
_refine_ls_hydrogen_treatment constr
_refine_ls_matrix_type full
_refine_ls_number_parameters 534
_refine_ls_number_reflns 7014
_refine_ls_number_restraints 0
_refine_ls_restrained_S_all 1.089
_refine_ls_R_factor_all 0.1198
_refine_ls_R_factor_gt 0.0754
_refine_ls_shift/su_max 0.049
_refine_ls_shift/su_mean 0.003
_refine_ls_structure_factor_coef Fsqd
_refine_ls_weighting_details 'calc w=1/[\s^2^(Fo^2^)+(0.1559P)^2^+0.0000P] where P=(Fo^2^+2Fc^2^)/3'
_refine_ls_weighting_scheme calc
_refine_ls_wR_factor_gt 0.2208
_refine_ls_wR_factor_ref 0.2483
_reflns_number_gt 4365
_reflns_number_total 7014
_reflns_threshold_expression >2\s(I)
_cod_data_source_file ic400025j_si_002.cif
_cod_data_source_block complex_1
_cod_original_sg_symbol_Hall -P2yn
_cod_database_code 4334356

loop_
_symmetry_equiv_pos_as_xyz
'x, y, z'
'-x+1/2, y+1/2, -z+1/2'
'-x, -y, -z'
'x-1/2, -y-1/2, z-1/2'

loop_
_atom_site_label
_atom_site_type_symbol
_atom_site_fract_x
_atom_site_fract_y
_atom_site_fract_z
_atom_site_U_iso_or_equiv
_atom_site_adp_type
_atom_site_occupancy
_atom_site_symmetry_multiplicity
_atom_site_calc_flag
_atom_site_refinement_flags
Cu1 Cu 0.35737(7) 0.28165(4) 0.03281(4) 0.0549(3) Uani 1 1 d .
Fe1 Fe 0.50031(8) 0.31582(4) 0.18632(4) 0.0485(3) Uani 1 1 d .
N1 N 0.3733(4) 0.3138(2) -0.0663(2) 0.0493(11) Uani 1 1 d .
N2 N 0.3915(5) 0.3966(2) 0.2128(2) 0.0518(12) Uani 1 1 d .
N3 N 0.1734(5) 0.3063(3) -0.0003(3) 0.0591(13) Uani 1 1 d .
N4 N 0.6487(5) 0.3892(2) 0.2193(2) 0.0507(12) Uani 1 1 d .
N5 N 0.4459(6) 0.2007(3) 0.0020(3) 0.0619(14) Uani 1 1 d .
O1 O 0.4996(4) 0.34621(19) 0.08467(19) 0.0505(10) Uani 1 1 d .
O2 O 0.3579(4) 0.2660(2) 0.1344(2) 0.0627(11) Uani 1 1 d .
H2 H 0.2999 0.2381 0.1571 0.075 Uiso 1 1 d R
O3 O 0.6348(5) 0.2450(2) 0.1791(2) 0.0663(12) Uani 1 1 d .
H3A H 0.6772 0.2391 0.1426 0.080 Uiso 1 1 d R
H3B H 0.6051 0.2096 0.1747 0.080 Uiso 1 1 d R
O4 O 0.5086(4) 0.2893(2) 0.2852(2) 0.0559(10) Uani 1 1 d .
O5 O 0.2817(5) 0.2819(3) 0.4337(3) 0.0933(18) Uani 1 1 d .
C11 C 0.7216(6) 0.4699(3) -0.0136(3) 0.0540(15) Uani 1 1 d .
C12 C 0.7583(6) 0.4532(3) 0.0580(3) 0.0506(14) Uani 1 1 d .
H12 H 0.8328 0.4710 0.0852 0.061 Uiso 1 1 calc R
C13 C 0.6870(5) 0.4100(3) 0.0919(3) 0.0480(13) Uani 1 1 d .
C14 C 0.5715(5) 0.3862(3) 0.0530(3) 0.0490(14) Uani 1 1 d .
C15 C 0.5309(6) 0.4037(3) -0.0209(3) 0.0503(14) Uani 1 1 d .
C16 C 0.6074(6) 0.4445(3) -0.0526(3) 0.0547(15) Uani 1 1 d .
H16 H 0.5816 0.4554 -0.1016 0.066 Uiso 1 1 calc R
C17 C 0.8027(7) 0.5151(4) -0.0503(4) 0.0709(18) Uani 1 1 d .
H17A H 0.8760 0.5289 -0.0151 0.106 Uiso 1 1 calc R
H17B H 0.7531 0.5523 -0.0694 0.106 Uiso 1 1 calc R
H17C H 0.8300 0.4925 -0.0893 0.106 Uiso 1 1 calc R
C18 C 0.4039(6) 0.3847(3) -0.0649(3) 0.0528(14) Uani 1 1 d .
H18A H 0.3994 0.3992 -0.1147 0.063 Uiso 1 1 calc R
H18B H 0.3384 0.4077 -0.0459 0.063 Uiso 1 1 calc R
C19 C 0.7423(6) 0.3890(3) 0.1703(3) 0.0533(14) Uani 1 1 d .
H19A H 0.7769 0.3455 0.1693 0.064 Uiso 1 1 calc R
H19B H 0.8123 0.4177 0.1905 0.064 Uiso 1 1 calc R
C21 C 0.2689(6) 0.3918(3) 0.2219(3) 0.0602(16) Uani 1 1 d .
H21 H 0.2236 0.3537 0.2082 0.072 Uiso 1 1 calc R
C22 C 0.2108(7) 0.4417(4) 0.2508(4) 0.074(2) Uani 1 1 d .
H22 H 0.1272 0.4371 0.2572 0.088 Uiso 1 1 calc R
C23 C 0.2741(8) 0.4977(4) 0.2701(4) 0.083(2) Uani 1 1 d .
H23 H 0.2332 0.5321 0.2881 0.100 Uiso 1 1 calc R
C24 C 0.3982(8) 0.5038(4) 0.2630(4) 0.0727(19) Uani 1 1 d .
H24 H 0.4439 0.5416 0.2774 0.087 Uiso 1 1 calc R
C25 C 0.4553(7) 0.4513(3) 0.2334(3) 0.0583(16) Uani 1 1 d .
C26 C 0.5910(6) 0.4547(3) 0.2210(3) 0.0532(14) Uani 1 1 d .
H26A H 0.5913 0.4766 0.1751 0.064 Uiso 1 1 calc R
H26B H 0.6424 0.4800 0.2597 0.064 Uiso 1 1 calc R
C31 C 0.0834(7) 0.3152(4) 0.0406(4) 0.073(2) Uani 1 1 d .
H31 H 0.1033 0.3054 0.0901 0.087 Uiso 1 1 calc R
C32 C -0.0352(8) 0.3381(4) 0.0113(5) 0.085(2) Uani 1 1 d .
H32 H -0.0949 0.3441 0.0407 0.102 Uiso 1 1 calc R
C33 C -0.0664(7) 0.3525(4) -0.0628(5) 0.083(2) Uani 1 1 d .
H33 H -0.1473 0.3678 -0.0836 0.099 Uiso 1 1 calc R
C34 C 0.0245(7) 0.3436(4) -0.1050(4) 0.0716(19) Uani 1 1 d .
H34 H 0.0062 0.3536 -0.1544 0.086 Uiso 1 1 calc R
C35 C 0.1418(6) 0.3199(3) -0.0729(3) 0.0557(15) Uani 1 1 d .
C36 C 0.2443(6) 0.3038(3) -0.1138(3) 0.0582(16) Uani 1 1 d .
H36A H 0.2357 0.3312 -0.1567 0.070 Uiso 1 1 calc R
H36B H 0.2356 0.2590 -0.1299 0.070 Uiso 1 1 calc R
C41 C 0.5363(6) 0.3277(3) 0.3437(3) 0.0572(16) Uani 1 1 d .
C42 C 0.4650(6) 0.3277(4) 0.3993(3) 0.0640(17) Uani 1 1 d .
C43 C 0.5030(8) 0.3653(4) 0.4606(4) 0.076(2) Uani 1 1 d .
H43 H 0.4565 0.3626 0.4975 0.091 Uiso 1 1 calc R
C44 C 0.6043(8) 0.4060(4) 0.4699(4) 0.075(2) Uani 1 1 d .
C45 C 0.6746(7) 0.4086(4) 0.4125(3) 0.0714(19) Uani 1 1 d .
H45 H 0.7430 0.4372 0.4163 0.086 Uiso 1 1 calc R
C46 C 0.6432(6) 0.3698(3) 0.3516(3) 0.0577(16) Uani 1 1 d .
C47 C 0.7225(6) 0.3709(3) 0.2936(3) 0.0566(15) Uani 1 1 d .
H47A H 0.7918 0.4016 0.3078 0.068 Uiso 1 1 calc R
H47B H 0.7598 0.3283 0.2908 0.068 Uiso 1 1 calc R
C48 C 0.6448(10) 0.4466(5) 0.5389(4) 0.110(3) Uani 1 1 d .
H48A H 0.5804 0.4440 0.5680 0.165 Uiso 1 1 calc R
H48B H 0.6553 0.4910 0.5258 0.165 Uiso 1 1 calc R
H48C H 0.7241 0.4304 0.5664 0.165 Uiso 1 1 calc R
C49 C 0.3480(7) 0.2881(4) 0.3894(4) 0.076(2) Uani 1 1 d .
H49 H 0.3236 0.2662 0.3453 0.091 Uiso 1 1 calc R
C51 C 0.4642(8) 0.1438(4) 0.0341(4) 0.081(2) Uani 1 1 d .
H51 H 0.4392 0.1389 0.0787 0.097 Uiso 1 1 calc R
C52 C 0.5176(9) 0.0908(4) 0.0066(5) 0.098(3) Uani 1 1 d .
H52 H 0.5322 0.0521 0.0327 0.118 Uiso 1 1 calc R
C53 C 0.5477(9) 0.0974(4) -0.0591(5) 0.095(3) Uani 1 1 d .
H53 H 0.5819 0.0623 -0.0799 0.114 Uiso 1 1 calc R
C54 C 0.5289(7) 0.1556(4) -0.0964(4) 0.078(2) Uani 1 1 d .
H54 H 0.5483 0.1602 -0.1425 0.094 Uiso 1 1 calc R
C55 C 0.4790(6) 0.2077(3) -0.0618(4) 0.0630(17) Uani 1 1 d .
C56 C 0.4708(6) 0.2748(3) -0.0940(4) 0.0614(17) Uani 1 1 d .
H56A H 0.5533 0.2959 -0.0810 0.074 Uiso 1 1 calc R
H56B H 0.4481 0.2720 -0.1468 0.074 Uiso 1 1 calc R
Cl1 Cl 0.0862(5) 0.19469(17) 0.22186(16) 0.1476(15) Uani 1 1 d .
O111 O -0.0073(10) 0.1714(8) 0.1840(13) 0.354(13) Uani 1 1 d .
O112 O 0.0659(13) 0.2600(5) 0.2294(5) 0.189(5) Uani 1 1 d .
O113 O 0.1104(19) 0.1620(6) 0.2825(7) 0.263(8) Uani 1 1 d .
O114 O 0.210(2) 0.1842(11) 0.1941(15) 0.449(18) Uani 1 1 d .
Cl2 Cl 0.5972(2) 0.06125(10) 0.22028(12) 0.0868(6) Uani 1 1 d .
O211 O 0.5394(12) 0.1200(4) 0.2171(4) 0.192(5) Uani 1 1 d .
O212 O 0.6980(13) 0.0689(12) 0.1912(11) 0.389(15) Uani 1 1 d .
O213 O 0.542(2) 0.0202(6) 0.1779(6) 0.300(10) Uani 1 1 d .
O214 O 0.6264(14) 0.0370(5) 0.2893(5) 0.233(7) Uani 1 1 d .
O2W O 0.7760(7) 0.2275(4) 0.0831(4) 0.128(3) Uani 1 1 d .

loop_
_atom_site_aniso_label
_atom_site_aniso_U_11
_atom_site_aniso_U_22
_atom_site_aniso_U_33
_atom_site_aniso_U_23
_atom_site_aniso_U_13
_atom_site_aniso_U_12
Cu1 0.0683(5) 0.0519(5) 0.0457(4) 0.0000(3) 0.0144(4) -0.0046(3)
Fe1 0.0639(6) 0.0439(5) 0.0398(5) 0.0013(3) 0.0152(4) -0.0007(4)
N1 0.053(3) 0.050(3) 0.045(2) 0.000(2) 0.010(2) -0.002(2)
N2 0.065(3) 0.048(3) 0.042(2) 0.001(2) 0.010(2) 0.005(2)
N3 0.063(3) 0.052(3) 0.065(3) -0.007(3) 0.020(3) -0.006(2)
N4 0.063(3) 0.048(3) 0.037(2) 0.005(2) 0.000(2) -0.002(2)
N5 0.085(4) 0.044(3) 0.054(3) -0.004(2) 0.008(3) 0.004(3)
O1 0.066(2) 0.047(2) 0.041(2) 0.0043(17) 0.0150(18) -0.0086(19)
O2 0.078(3) 0.062(3) 0.050(2) 0.005(2) 0.017(2) -0.020(2)
O3 0.091(3) 0.051(3) 0.064(3) 0.000(2) 0.032(2) 0.008(2)
O4 0.074(3) 0.053(3) 0.041(2) 0.0059(19) 0.0147(19) -0.001(2)
O5 0.082(3) 0.132(5) 0.074(3) 0.013(3) 0.035(3) 0.012(3)
C11 0.060(4) 0.047(4) 0.058(3) 0.005(3) 0.021(3) -0.001(3)
C12 0.054(3) 0.047(3) 0.051(3) -0.005(3) 0.012(3) -0.003(3)
C13 0.057(3) 0.044(3) 0.044(3) 0.001(2) 0.011(3) 0.004(3)
C14 0.057(3) 0.047(3) 0.045(3) 0.000(3) 0.015(3) 0.001(3)
C15 0.069(4) 0.045(3) 0.042(3) -0.001(2) 0.022(3) 0.003(3)
C16 0.070(4) 0.055(4) 0.041(3) 0.006(3) 0.016(3) 0.003(3)
C17 0.083(5) 0.063(4) 0.068(4) 0.015(3) 0.021(4) -0.011(4)
C18 0.065(4) 0.048(4) 0.044(3) 0.003(3) 0.007(3) 0.001(3)
C19 0.053(3) 0.059(4) 0.050(3) 0.002(3) 0.015(3) -0.004(3)
C21 0.064(4) 0.063(4) 0.054(3) 0.001(3) 0.013(3) 0.005(3)
C22 0.070(4) 0.084(6) 0.072(4) -0.004(4) 0.028(4) 0.007(4)
C23 0.089(6) 0.086(6) 0.079(5) -0.014(4) 0.031(4) 0.024(5)
C24 0.100(6) 0.056(4) 0.063(4) -0.007(3) 0.019(4) 0.010(4)
C25 0.084(5) 0.052(4) 0.039(3) -0.001(3) 0.011(3) 0.014(3)
C26 0.064(4) 0.046(4) 0.050(3) 0.002(3) 0.012(3) 0.000(3)
C31 0.083(5) 0.071(5) 0.071(4) -0.009(4) 0.033(4) -0.015(4)
C32 0.081(6) 0.074(5) 0.110(7) -0.003(5) 0.043(5) 0.001(4)
C33 0.064(4) 0.072(5) 0.114(7) -0.003(5) 0.022(5) 0.009(4)
C34 0.069(4) 0.063(5) 0.082(5) 0.003(4) 0.013(4) -0.001(3)
C35 0.061(4) 0.051(4) 0.055(3) -0.004(3) 0.010(3) -0.001(3)
C36 0.062(4) 0.063(4) 0.049(3) -0.005(3) 0.009(3) -0.009(3)
C41 0.072(4) 0.059(4) 0.040(3) 0.009(3) 0.010(3) 0.012(3)
C42 0.072(4) 0.072(5) 0.053(4) 0.011(3) 0.022(3) 0.015(4)
C43 0.095(6) 0.089(6) 0.047(4) 0.006(4) 0.022(4) 0.024(5)
C44 0.092(5) 0.076(5) 0.053(4) -0.004(3) 0.008(4) 0.013(4)
C45 0.086(5) 0.082(5) 0.042(3) -0.005(3) 0.002(3) 0.002(4)
C46 0.063(4) 0.065(4) 0.043(3) 0.008(3) 0.005(3) 0.008(3)
C47 0.067(4) 0.062(4) 0.039(3) 0.005(3) 0.006(3) 0.003(3)
C48 0.134(8) 0.114(8) 0.075(5) -0.030(5) 0.008(5) 0.004(6)
C49 0.073(5) 0.101(6) 0.056(4) 0.017(4) 0.018(4) 0.011(4)
C51 0.107(6) 0.059(5) 0.068(4) -0.008(4) -0.002(4) 0.000(4)
C52 0.129(7) 0.051(5) 0.104(7) -0.003(5) -0.001(6) 0.016(5)
C53 0.107(6) 0.073(6) 0.098(6) -0.018(5) 0.004(5) 0.026(5)
C54 0.078(5) 0.074(6) 0.078(5) -0.028(4) 0.005(4) -0.003(4)
C55 0.064(4) 0.061(4) 0.061(4) -0.010(3) 0.008(3) -0.001(3)
C56 0.065(4) 0.061(4) 0.066(4) -0.011(3) 0.030(3) 0.000(3)
Cl1 0.252(5) 0.109(2) 0.0863(17) -0.0108(16) 0.044(2) -0.064(3)
O111 0.109(8) 0.206(14) 0.66(4) 0.018(18) -0.142(14) -0.022(8)
O112 0.340(15) 0.097(6) 0.142(7) -0.007(5) 0.075(8) 0.043(8)
O113 0.53(3) 0.127(9) 0.184(11) 0.018(8) 0.197(15) 0.047(12)
O114 0.41(3) 0.38(3) 0.70(4) 0.14(3) 0.46(3) -0.02(2)
Cl2 0.1071(16) 0.0604(12) 0.0908(14) 0.0119(10) 0.0146(12) 0.0078(11)
O211 0.359(15) 0.114(6) 0.109(6) 0.028(5) 0.064(7) 0.111(8)
O212 0.159(10) 0.56(4) 0.47(3) 0.35(3) 0.111(14) 0.072(15)
O213 0.57(3) 0.178(11) 0.135(8) -0.057(8) 0.036(11) -0.199(15)
O214 0.444(19) 0.141(8) 0.112(6) 0.059(6) 0.048(8) 0.141(11)
O2W 0.141(6) 0.159(7) 0.105(5) -0.001(4) 0.078(4) 0.027(5)

loop_
_atom_type_symbol
_atom_type_description
_atom_type_scat_dispersion_real
_atom_type_scat_dispersion_imag
_atom_type_scat_source
C C 0.0033 0.0016 'International Tables Vol C Tables 4.2.6.8 and 6.1.1.4'
Cl Cl 0.1484 0.1585 'International Tables Vol C Tables 4.2.6.8 and 6.1.1.4'
Cu Cu 0.3201 1.2651 'International Tables Vol C Tables 4.2.6.8 and 6.1.1.4'
Fe Fe 0.3463 0.8444 'International Tables Vol C Tables 4.2.6.8 and 6.1.1.4'
N N 0.0061 0.0033 'International Tables Vol C Tables 4.2.6.8 and 6.1.1.4'
O O 0.0106 0.0060 'International Tables Vol C Tables 4.2.6.8 and 6.1.1.4'
H H 0.0000 0.0000 'International Tables Vol C Tables 4.2.6.8 and 6.1.1.4'

loop_
_geom_angle_atom_site_label_1
_geom_angle_atom_site_label_2
_geom_angle_atom_site_label_3
_geom_angle
O2 Cu1 N3 99.0(2)
O2 Cu1 N1 169.11(19)
N3 Cu1 N1 83.7(2)
O2 Cu1 N5 103.3(2)
N3 Cu1 N5 126.7(2)
N1 Cu1 N5 83.1(2)
O2 Cu1 O1 77.97(16)
N3 Cu1 O1 123.76(19)
N1 Cu1 O1 91.73(17)
N5 Cu1 O1 108.1(2)
O4 Fe1 O2 102.35(18)
O4 Fe1 O1 177.12(18)
O2 Fe1 O1 80.52(16)
O4 Fe1 O3 87.84(18)
O2 Fe1 O3 94.7(2)
O1 Fe1 O3 91.71(17)
O4 Fe1 N2 85.51(18)
O2 Fe1 N2 96.8(2)
O1 Fe1 N2 94.42(17)
O3 Fe1 N2 167.74(19)
O4 Fe1 N4 91.94(17)
O2 Fe1 N4 164.51(17)
O1 Fe1 N4 85.23(16)
O3 Fe1 N4 91.76(19)
N2 Fe1 N4 78.21(19)
C56 N1 C18 111.6(4)
C56 N1 C36 110.2(5)
C18 N1 C36 108.5(5)
C56 N1 Cu1 109.7(4)
C18 N1 Cu1 111.3(3)
C36 N1 Cu1 105.3(3)
C25 N2 C21 118.5(5)
C25 N2 Fe1 116.8(4)
C21 N2 Fe1 123.6(4)
C31 N3 C35 118.2(6)
C31 N3 Cu1 128.5(5)
C35 N3 Cu1 113.2(4)
C19 N4 C26 110.4(4)
C19 N4 C47 106.0(4)
C26 N4 C47 110.5(4)
C19 N4 Fe1 111.3(3)
C26 N4 Fe1 110.6(4)
C47 N4 Fe1 107.8(4)
C51 N5 C55 118.0(6)
C51 N5 Cu1 129.1(5)
C55 N5 Cu1 112.7(4)
C14 O1 Fe1 135.8(3)
C14 O1 Cu1 127.5(3)
Fe1 O1 Cu1 96.06(15)
Cu1 O2 Fe1 104.71(19)
C41 O4 Fe1 125.6(4)
C12 C11 C16 118.0(5)
C12 C11 C17 121.2(6)
C16 C11 C17 120.8(6)
C11 C12 C13 121.9(5)
C14 C13 C12 119.5(5)
C14 C13 C19 122.3(5)
C12 C13 C19 118.2(5)
O1 C14 C13 120.9(5)
O1 C14 C15 119.8(5)
C13 C14 C15 119.3(5)
C16 C15 C14 118.8(6)
C16 C15 C18 118.2(5)
C14 C15 C18 122.8(5)
C15 C16 C11 122.3(5)
C15 C18 N1 115.9(5)
N4 C19 C13 114.3(5)
N2 C21 C22 121.3(7)
C23 C22 C21 120.4(7)
C22 C23 C24 119.8(7)
C23 C24 C25 118.3(7)
N2 C25 C24 121.6(6)
N2 C25 C26 116.5(5)
C24 C25 C26 121.8(6)
N4 C26 C25 112.0(5)
N3 C31 C32 121.9(7)
C31 C32 C33 119.6(7)
C34 C33 C32 119.0(7)
C35 C34 C33 119.1(7)
N3 C35 C34 122.3(6)
N3 C35 C36 113.8(5)
C34 C35 C36 123.9(6)
C35 C36 N1 110.4(5)
O4 C41 C42 122.8(6)
O4 C41 C46 119.4(5)
C42 C41 C46 117.8(6)
C43 C42 C41 120.2(7)
C43 C42 C49 121.2(6)
C41 C42 C49 118.6(6)
C44 C43 C42 123.5(7)
C43 C44 C45 116.9(7)
C43 C44 C48 122.2(8)
C45 C44 C48 120.8(8)
C46 C45 C44 121.4(7)
C45 C46 C41 120.0(6)
C45 C46 C47 120.5(6)
C41 C46 C47 119.5(6)
N4 C47 C46 113.8(5)
O5 C49 C42 125.2(8)
N5 C51 C52 124.9(8)
C53 C52 C51 117.0(8)
C52 C53 C54 121.0(8)
C53 C54 C55 117.3(8)
N5 C55 C54 121.7(7)
N5 C55 C56 117.3(6)
C54 C55 C56 120.9(6)
N1 C56 C55 110.3(5)
O111 Cl1 O113 107.7(12)
O111 Cl1 O112 108.7(10)
O113 Cl1 O112 115.2(7)
O111 Cl1 O114 114.7(16)
O113 Cl1 O114 100.8(13)
O112 Cl1 O114 109.8(10)
O213 Cl2 O212 98.5(15)
O213 Cl2 O211 115.4(11)
O212 Cl2 O211 106.3(11)
O213 Cl2 O214 110.4(8)
O212 Cl2 O214 112.7(9)
O211 Cl2 O214 112.7(5)

loop_
_geom_bond_atom_site_label_1
_geom_bond_atom_site_label_2
_geom_bond_distance
Cu1 O2 1.926(4)
Cu1 N3 2.007(5)
Cu1 N1 2.007(5)
Cu1 N5 2.056(5)
Cu1 O1 2.105(4)
Cu1 Fe1 3.0529(10)
Fe1 O4 1.912(4)
Fe1 O2 1.930(4)
Fe1 O1 2.000(4)
Fe1 O3 2.072(4)
Fe1 N2 2.144(5)
Fe1 N4 2.189(5)
N1 C56 1.488(7)
N1 C18 1.495(8)
N1 C36 1.499(8)
N2 C25 1.333(8)
N2 C21 1.358(8)
N3 C31 1.356(8)
N3 C35 1.361(8)
N4 C19 1.486(7)
N4 C26 1.487(8)
N4 C47 1.503(7)
N5 C51 1.313(9)
N5 C55 1.319(8)
O1 C14 1.342(7)
O4 C41 1.336(8)
O5 C49 1.200(8)
C11 C12 1.363(8)
C11 C16 1.393(9)
C11 C17 1.524(8)
C12 C13 1.402(8)
C13 C14 1.392(8)
C13 C19 1.529(8)
C14 C15 1.410(8)
C15 C16 1.387(8)
C15 C18 1.492(8)
C21 C22 1.368(10)
C22 C23 1.349(11)
C23 C24 1.366(10)
C24 C25 1.409(9)
C25 C26 1.515(9)
C31 C32 1.361(11)
C32 C33 1.390(12)
C33 C34 1.380(10)
C34 C35 1.368(10)
C35 C36 1.494(9)
C41 C42 1.406(9)
C41 C46 1.419(9)
C42 C43 1.376(10)
C42 C49 1.474(11)
C43 C44 1.354(11)
C44 C45 1.430(10)
C44 C48 1.525(11)
C45 C46 1.377(9)
C46 C47 1.504(8)
C51 C52 1.378(11)
C52 C53 1.338(12)
C53 C54 1.381(12)
C54 C55 1.412(10)
C55 C56 1.503(10)
Cl1 O111 1.204(12)
Cl1 O113 1.300(12)
Cl1 O112 1.374(10)
Cl1 O114 1.527(14)
Cl2 O213 1.229(9)
Cl2 O212 1.310(12)
Cl2 O211 1.355(8)
Cl2 O214 1.360(8)
